data_7031302
loop_
_publ_author_name
'Onghena, Bieke'
'Jacobs, Jeroen'
'Van Meervelt, Luc'
'Binnemans, Koen'

_publ_section_title
;
 Homogeneous liquid-liquid extraction of neodymium(iii) by choline
 hexafluoroacetylacetonate in the ionic liquid choline
 bis(trifluoromethylsulfonyl)imide.
;
_journal_issue 30
_journal_name_full 'Dalton transactions (Cambridge, England : 2003)'
_journal_page_first 11566
_journal_page_last 11578
_journal_paper_doi 10.1039/c4dt01340a
_journal_volume 43
_journal_year 2014
_chemical_formula_moiety 'C25 H17 F24 N Nd O9, 0.39(O)'
_chemical_formula_sum 'C25 H17 F24 N Nd O9.4'
_chemical_formula_weight 1081.96
_chemical_name_systematic
;
 ? 
;
_space_group_crystal_system monoclinic
_space_group_IT_number 14
_space_group_name_Hall '-P 2yn'
_space_group_name_H-M_alt 'P 1 21/n 1'
_symmetry_space_group_name_Hall '-P 2yn'
_symmetry_space_group_name_H-M 'P 1 21/n 1'
_atom_sites_solution_hydrogens geom
_atom_sites_solution_primary direct
_atom_sites_solution_secondary difmap
_audit_creation_date 2014-04-23
_audit_creation_method
;
Olex2 1.2
(compiled 2014.03.20 svn.r2914 for OlexSys, GUI svn.r4816)
;
_cell_angle_alpha 90.00
_cell_angle_beta 92.0479(17)
_cell_angle_gamma 90.00
_cell_formula_units_Z 4
_cell_length_a 11.03826(19)
_cell_length_b 18.5663(5)
_cell_length_c 17.8663(3)
_cell_measurement_reflns_used 9754
_cell_measurement_temperature 100.01(10)
_cell_measurement_theta_max 29.0540
_cell_measurement_theta_min 3.1690
_cell_volume 3659.17(13)
_computing_cell_refinement
;
CrysAlisPro, Agilent Technologies,
Version 1.171.36.28 (release 01-02-2013 CrysAlis171 .NET)
(compiled Feb  1 2013,16:14:44)
;
_computing_data_collection
;
CrysAlisPro, Agilent Technologies,
Version 1.171.36.28 (release 01-02-2013 CrysAlis171 .NET)
(compiled Feb  1 2013,16:14:44)
;
_computing_data_reduction
;
CrysAlisPro, Agilent Technologies,
Version 1.171.36.28 (release 01-02-2013 CrysAlis171 .NET)
(compiled Feb  1 2013,16:14:44)
;
_computing_molecular_graphics 'Olex2 (Dolomanov et al., 2009)'
_computing_publication_material 'Olex2 (Dolomanov et al., 2009)'
_computing_structure_refinement 'ShelXL (Sheldrick, 2008)'
_computing_structure_solution 'ShelXS (Sheldrick, 2008)'
_diffrn_ambient_temperature 100.01(10)
_diffrn_detector_area_resol_mean 15.9631
_diffrn_measured_fraction_theta_full 0.998
_diffrn_measured_fraction_theta_max 0.999
_diffrn_measurement_device_type 'SuperNova, Single source at offset, Eos'
_diffrn_measurement_method '\w scans'
_diffrn_orient_matrix_UB_11 0.0607538000
_diffrn_orient_matrix_UB_12 0.0101722000
_diffrn_orient_matrix_UB_13 -0.0062640000
_diffrn_orient_matrix_UB_21 0.0050111000
_diffrn_orient_matrix_UB_22 -0.0286403000
_diffrn_orient_matrix_UB_23 -0.0259689000
_diffrn_orient_matrix_UB_31 -0.0204615000
_diffrn_orient_matrix_UB_32 0.0231244000
_diffrn_orient_matrix_UB_33 -0.0294190000
_diffrn_radiation_monochromator mirror
_diffrn_radiation_type MoK\a
_diffrn_radiation_wavelength 0.71073
_diffrn_reflns_av_R_equivalents 0.0266
_diffrn_reflns_av_unetI/netI 0.0278
_diffrn_reflns_limit_h_max 13
_diffrn_reflns_limit_h_min -13
_diffrn_reflns_limit_k_max 23
_diffrn_reflns_limit_k_min -23
_diffrn_reflns_limit_l_max 22
_diffrn_reflns_limit_l_min -21
_diffrn_reflns_number 26960
_diffrn_reflns_theta_full 25.00
_diffrn_reflns_theta_max 26.37
_diffrn_reflns_theta_min 2.87
_diffrn_source 'SuperNova (Mo) X-ray Source'
_exptl_absorpt_coefficient_mu 1.592
_exptl_absorpt_correction_T_max 1.226
_exptl_absorpt_correction_T_min 0.882
_exptl_absorpt_correction_type gaussian
_exptl_absorpt_process_details
;
CrysAlisPro, Agilent Technologies,
Version 1.171.36.28 (release 01-02-2013 CrysAlis171 .NET)
(compiled Feb  1 2013,16:14:44)
Numerical absorption correction based on gaussian integration over
            a multifaceted crystal model
;
_exptl_crystal_colour colorless
_exptl_crystal_density_diffrn 1.964
_exptl_crystal_density_method 'not measured'
_exptl_crystal_description block
_exptl_crystal_F_000 2101
_exptl_crystal_size_max 0.2698
_exptl_crystal_size_mid 0.22
_exptl_crystal_size_min 0.1627
_refine_diff_density_max 1.751
_refine_diff_density_min -1.447
_refine_diff_density_rms 0.124
_refine_ls_extinction_method none
_refine_ls_goodness_of_fit_ref 1.051
_refine_ls_hydrogen_treatment constr
_refine_ls_matrix_type full
_refine_ls_number_parameters 545
_refine_ls_number_reflns 7466
_refine_ls_number_restraints 256
_refine_ls_restrained_S_all 1.247
_refine_ls_R_factor_all 0.0622
_refine_ls_R_factor_gt 0.0481
_refine_ls_shift/su_max 0.001
_refine_ls_shift/su_mean 0.000
_refine_ls_structure_factor_coef Fsqd
_refine_ls_weighting_details 'calc w=1/[\s^2^(Fo^2^)+(0.0517P)^2^+19.8090P] where P=(Fo^2^+2Fc^2^)/3'
_refine_ls_weighting_scheme calc
_refine_ls_wR_factor_gt 0.1160
_refine_ls_wR_factor_ref 0.1290
_reflns_number_gt 6147
_reflns_number_total 7466
_reflns_threshold_expression >2sigma(I)
_cod_data_source_file c4dt01340a1.cif
_cod_data_source_block kbtest
_cod_depositor_comments 'Adding full bibliography for 7031302.cif.'
_cod_original_cell_volume 3659.18(13)
_cod_original_formula_sum 'C25 H17 F24 N Nd O9.40'
_cod_database_code 7031302
_chemical_oxdiff_formula 'C26 F24 N Nd O9 '
_reflns_odcompleteness_completeness 99.82
_reflns_odcompleteness_iscentric 1
_reflns_odcompleteness_theta 26.32
_olex2_refinement_description
;
1. Fixed Uiso
 At 1.2 times of:
  All C(H) groups, All C(H,H) groups
 At 1.5 times of:
  All C(H,H,H) groups
2. Restrained distances
 N41-C41 = N41-C42 = N41-C43
 1.5 with sigma of 0.001
 N51-C51 = N51-C52 = N51-C53
 1.5 with sigma of 0.001
 N41-C44 = N51-C54
 1.521 with sigma of 0.001
 C44-C45 = C54-C55
 1.505 with sigma of 0.001
 C45-O41 = C55-O51
 1.413 with sigma of 0.001
3. Rigid bond restraints
 C1, C2, C3, C4, C5, C11, C12, C13, C14, C15, C21, C22, C23, C24, C25, C31,
 C32, C33, C34, C35, C41, C42, C43, C44, C45, C51, C52, C53, C54, C55, F1, F2,
 F3, F4, F5, F6, F11, F12, F13, F14, F15, F16, F21, F22, F23, F24, F25, F26,
 F31, F32, F33, F34, F35, F46
 with sigma for 1-2 distances of 0.05 and sigma for 1-3 distances of 0.05
4. Uiso/Uaniso restraints and constraints
Uanis(F1) \\sim Ueq, Uanis(F2) \\sim Ueq, Uanis(F3) \\sim Ueq, Uanis(F4) \\sim
Ueq, Uanis(F5) \\sim Ueq, Uanis(F6) \\sim Ueq, Uanis(F11) \\sim Ueq, Uanis(F12)
\\sim Ueq, Uanis(F13) \\sim Ueq, Uanis(F14) \\sim Ueq, Uanis(F15) \\sim Ueq,
Uanis(F16) \\sim Ueq, Uanis(F21) \\sim Ueq, Uanis(F22) \\sim Ueq, Uanis(F23)
\\sim Ueq, Uanis(F24) \\sim Ueq, Uanis(F25) \\sim Ueq, Uanis(F26) \\sim Ueq,
Uanis(F31) \\sim Ueq, Uanis(F32) \\sim Ueq, Uanis(F33) \\sim Ueq, Uanis(F34)
\\sim Ueq, Uanis(F35) \\sim Ueq, Uanis(F46) \\sim Ueq: with sigma of 0.005 and
sigma for terminal atoms of 0.005
5. Others
 Sof(N51)=Sof(C51)=Sof(H51A)=Sof(H51B)=Sof(H51C)=Sof(C52)=Sof(H52A)=Sof(H52B)=
 Sof(H52C)=Sof(C53)=Sof(H53A)=Sof(H53B)=Sof(H53C)=Sof(C54)=Sof(H54A)=Sof(H54B)=
 Sof(C55)=Sof(H55A)=Sof(H55B)=Sof(O51)=Sof(O52)=1-FVAR(1)
 Sof(N41)=Sof(C41)=Sof(H41A)=Sof(H41B)=Sof(H41C)=Sof(C42)=Sof(H42A)=Sof(H42B)=
 Sof(H42C)=Sof(C43)=Sof(H43A)=Sof(H43B)=Sof(H43C)=Sof(C44)=Sof(H44A)=Sof(H44B)=
 Sof(C45)=Sof(H45A)=Sof(H45B)=Sof(O41)=FVAR(1)
6.a Secondary CH2 refined with riding coordinates:
 C44(H44A,H44B), C45(H45A,H45B), C54(H54A,H54B), C55(H55A,H55B)
6.b Aromatic/amide H refined with riding coordinates:
 C3(H3), C13(H13), C23(H23), C33(H33)
6.c Idealised Me refined as rotating group:
 C41(H41A,H41B,H41C), C42(H42A,H42B,H42C), C43(H43A,H43B,H43C), C51(H51A,H51B,
 H51C), C52(H52A,H52B,H52C), C53(H53A,H53B,H53C)
;

loop_
_space_group_symop_id
_space_group_symop_operation_xyz
1 'x, y, z'
2 '-x+1/2, y+1/2, -z+1/2'
3 '-x, -y, -z'
4 'x-1/2, -y-1/2, z-1/2'

loop_
_atom_site_label
_atom_site_type_symbol
_atom_site_fract_x
_atom_site_fract_y
_atom_site_fract_z
_atom_site_U_iso_or_equiv
_atom_site_adp_type
_atom_site_occupancy
_atom_site_calc_flag
_atom_site_disorder_assembly
_atom_site_disorder_group
_atom_site_refinement_flags_posn
_atom_site_refinement_flags_adp
Nd1 Nd 0.20472(3) 0.736472(19) 0.390809(17) 0.03003(12) Uani 1 d . . . .
O1 O 0.4214(4) 0.7372(3) 0.4282(3) 0.0416(11) Uani 1 d A . . .
O2 O 0.3206(4) 0.6660(2) 0.2989(2) 0.0333(9) Uani 1 d A . . .
C1 C 0.6323(6) 0.7451(4) 0.4388(4) 0.0359(14) Uani 1 d A . . U
C2 C 0.5158(5) 0.7181(3) 0.3984(3) 0.0290(12) Uani 1 d . . . U
C3 C 0.5278(5) 0.6744(4) 0.3362(3) 0.0338(13) Uani 1 d A . . U
H3 H 0.6069 0.6612 0.3219 0.041 Uiso 1 calc . . R .
C4 C 0.4289(5) 0.6495(3) 0.2942(3) 0.0294(12) Uani 1 d . . . U
C5 C 0.4528(6) 0.5923(4) 0.2348(4) 0.0414(16) Uani 1 d A . . U
F1 F 0.6169(4) 0.8089(2) 0.4703(3) 0.0584(12) Uani 1 d . . . U
F2 F 0.7253(4) 0.7507(3) 0.3936(2) 0.0525(11) Uani 1 d . . . U
F3 F 0.6674(4) 0.7002(3) 0.4933(2) 0.0593(12) Uani 1 d . . . U
F4 F 0.3874(6) 0.6023(3) 0.1727(2) 0.0712(14) Uani 1 d . . . U
F5 F 0.4135(7) 0.5288(3) 0.2567(3) 0.0921(18) Uani 1 d . . . U
F6 F 0.5607(6) 0.5875(5) 0.2156(5) 0.137(3) Uani 1 d . . . U
O11 O 0.0453(4) 0.6536(2) 0.3501(2) 0.0308(9) Uani 1 d A . . .
O12 O 0.2548(4) 0.6156(3) 0.4404(2) 0.0362(10) Uani 1 d A . . .
C11 C -0.1054(6) 0.5674(4) 0.3339(4) 0.0383(14) Uani 1 d A . . U
C12 C 0.0190(5) 0.5898(3) 0.3657(3) 0.0289(12) Uani 1 d . . . U
C13 C 0.0882(6) 0.5391(4) 0.4053(3) 0.0371(14) Uani 1 d A . . U
H13 H 0.0569 0.4918 0.4115 0.044 Uiso 1 calc . . R .
C14 C 0.2026(6) 0.5558(4) 0.4363(3) 0.0391(16) Uani 1 d . . . U
C15 C 0.2796(8) 0.4932(5) 0.4675(4) 0.054(2) Uani 1 d A . . U
F11 F -0.1920(4) 0.6072(3) 0.3623(3) 0.0644(13) Uani 1 d . . . U
F12 F -0.1139(4) 0.5772(3) 0.2596(2) 0.0594(12) Uani 1 d . . . U
F13 F -0.1332(4) 0.4987(2) 0.3461(3) 0.0535(11) Uani 1 d . . . U
F14 F 0.3344(4) 0.5081(2) 0.5320(2) 0.0537(11) Uani 1 d . . . U
F15 F 0.3596(6) 0.4734(4) 0.4207(3) 0.104(2) Uani 1 d . . . U
F16 F 0.2129(6) 0.4333(3) 0.4803(4) 0.097(2) Uani 1 d . . . U
O21 O 0.2553(4) 0.8281(2) 0.4887(2) 0.0315(9) Uani 1 d A . . .
O22 O 0.2941(4) 0.8423(3) 0.3335(2) 0.0430(11) Uani 1 d A . . .
C21 C 0.3327(6) 0.9189(4) 0.5670(4) 0.0384(15) Uani 1 d A . . U
C22 C 0.3061(5) 0.8877(4) 0.4884(3) 0.0316(13) Uani 1 d . . . U
C23 C 0.3436(6) 0.9274(4) 0.4271(4) 0.0420(16) Uani 1 d A . . U
H23 H 0.3763 0.9742 0.4353 0.050 Uiso 1 calc . . R .
C24 C 0.3347(6) 0.9011(4) 0.3555(4) 0.0455(17) Uani 1 d . . . U
C25 C 0.3840(11) 0.9468(7) 0.2913(5) 0.082(3) Uani 1 d A . . U
F21 F 0.2348(4) 0.9206(3) 0.6062(2) 0.0582(12) Uani 1 d . . . U
F22 F 0.4149(5) 0.8775(3) 0.6033(2) 0.0656(13) Uani 1 d . . . U
F23 F 0.3777(4) 0.9854(2) 0.5676(2) 0.0543(11) Uani 1 d . . . U
F24 F 0.3927(6) 1.0170(4) 0.3080(3) 0.0928(19) Uani 1 d . . . U
F25 F 0.4913(7) 0.9229(4) 0.2736(4) 0.109(2) Uani 1 d . . . U
F26 F 0.3169(7) 0.9396(4) 0.2292(3) 0.107(2) Uani 1 d . . . U
O31 O 0.0875(4) 0.7131(2) 0.5030(2) 0.0308(9) Uani 1 d A . . .
O32 O 0.0341(4) 0.8217(2) 0.3936(2) 0.0308(9) Uani 1 d A . . .
C31 C -0.0254(6) 0.7146(3) 0.6110(3) 0.0316(13) Uani 1 d A . . U
C32 C 0.0080(5) 0.7469(3) 0.5356(3) 0.0271(12) Uani 1 d . . . U
C33 C -0.0507(5) 0.8103(3) 0.5138(3) 0.0295(12) Uani 1 d A . . U
H33 H -0.1059 0.8319 0.5466 0.035 Uiso 1 calc . . R .
C34 C -0.0308(5) 0.8429(3) 0.4451(3) 0.0283(12) Uani 1 d . . . U
C35 C -0.0960(6) 0.9143(4) 0.4275(3) 0.0375(15) Uani 1 d A . . U
F31 F -0.0155(5) 0.6441(2) 0.6116(3) 0.0700(14) Uani 1 d . . . U
F32 F -0.1333(4) 0.7327(3) 0.6335(3) 0.0622(13) Uani 1 d . . . U
F33 F 0.0517(5) 0.7380(3) 0.6650(2) 0.0612(12) Uani 1 d . . . U
F34 F -0.1530(4) 0.9413(2) 0.4851(2) 0.0549(11) Uani 1 d . . . U
F35 F -0.1781(4) 0.9056(2) 0.3716(2) 0.0513(11) Uani 1 d . . . U
F46 F -0.0183(4) 0.9636(2) 0.4053(3) 0.0619(12) Uani 1 d . . . U
N41 N -0.0875(6) 0.8115(4) 0.1709(4) 0.029(2) Uiso 0.605(9) d A 1 D .
C41 C -0.0497(12) 0.8811(5) 0.2075(7) 0.048(3) Uiso 0.605(9) d A 1 D U
H41A H -0.0060 0.8710 0.2550 0.072 Uiso 0.605(9) calc A 1 GR .
H41B H -0.1218 0.9101 0.2169 0.072 Uiso 0.605(9) calc A 1 GR .
H41C H 0.0033 0.9076 0.1744 0.072 Uiso 0.605(9) calc A 1 GR .
C42 C -0.1773(9) 0.8284(6) 0.1083(5) 0.033(2) Uiso 0.605(9) d A 1 D U
H42A H -0.2067 0.7834 0.0855 0.049 Uiso 0.605(9) calc A 1 GR .
H42B H -0.1381 0.8576 0.0705 0.049 Uiso 0.605(9) calc A 1 GR .
H42C H -0.2457 0.8551 0.1281 0.049 Uiso 0.605(9) calc A 1 GR .
C43 C -0.1488(11) 0.7635(7) 0.2255(6) 0.027(3) Uiso 0.605(9) d A 1 D U
H43A H -0.0912 0.7506 0.2663 0.040 Uiso 0.605(9) calc A 1 GR .
H43B H -0.1771 0.7196 0.1998 0.040 Uiso 0.605(9) calc A 1 GR .
H43C H -0.2181 0.7888 0.2459 0.040 Uiso 0.605(9) calc A 1 GR .
C44 C 0.0207(7) 0.7721(5) 0.1400(5) 0.032(2) Uiso 0.605(9) d A 1 D U
H44A H -0.0090 0.7415 0.0978 0.038 Uiso 0.605(9) calc A 1 R .
H44B H 0.0759 0.8084 0.1193 0.038 Uiso 0.605(9) calc A 1 R .
C45 C 0.0932(9) 0.7255(5) 0.1939(5) 0.034(2) Uiso 0.605(9) d A 1 D U
H45A H 0.0409 0.6864 0.2123 0.041 Uiso 0.605(9) calc A 1 R .
H45B H 0.1609 0.7030 0.1675 0.041 Uiso 0.605(9) calc A 1 R .
O41 O 0.1404(11) 0.7654(5) 0.2556(5) 0.029(3) Uiso 0.605(9) d A 1 D .
N51 N -0.1113(10) 0.8334(6) 0.1788(5) 0.019(3) Uiso 0.395(9) d A 2 D .
C51 C -0.114(2) 0.8088(13) 0.0988(7) 0.065(6) Uiso 0.395(9) d A 2 D U
H51A H -0.1934 0.7871 0.0862 0.097 Uiso 0.395(9) calc A 2 GR .
H51B H -0.0503 0.7730 0.0919 0.097 Uiso 0.395(9) calc A 2 GR .
H51C H -0.1013 0.8501 0.0660 0.097 Uiso 0.395(9) calc A 2 GR .
C52 C -0.196(3) 0.8949(13) 0.1923(19) 0.103(10) Uiso 0.395(9) d A 2 D U
H52A H -0.1487 0.9391 0.2006 0.155 Uiso 0.395(9) calc A 2 GR .
H52B H -0.2429 0.8847 0.2365 0.155 Uiso 0.395(9) calc A 2 GR .
H52C H -0.2509 0.9011 0.1485 0.155 Uiso 0.395(9) calc A 2 GR .
C53 C -0.1528(19) 0.7801(10) 0.2355(11) 0.035(6) Uiso 0.395(9) d A 2 D U
H53A H -0.2415 0.7809 0.2367 0.052 Uiso 0.395(9) calc A 2 GR .
H53B H -0.1183 0.7928 0.2851 0.052 Uiso 0.395(9) calc A 2 GR .
H53C H -0.1258 0.7317 0.2219 0.052 Uiso 0.395(9) calc A 2 GR .
C54 C 0.0074(10) 0.8662(9) 0.2081(13) 0.062(6) Uiso 0.395(9) d A 2 D U
H54A H 0.0222 0.9108 0.1794 0.074 Uiso 0.395(9) calc A 2 R .
H54B H -0.0022 0.8803 0.2610 0.074 Uiso 0.395(9) calc A 2 R .
C55 C 0.1178(13) 0.8190(7) 0.2041(9) 0.036(4) Uiso 0.395(9) d A 2 D U
H55A H 0.1224 0.8002 0.1524 0.043 Uiso 0.395(9) calc A 2 R .
H55B H 0.1907 0.8489 0.2144 0.043 Uiso 0.395(9) calc A 2 R .
O51 O 0.1203(19) 0.7601(8) 0.2542(9) 0.039(6) Uiso 0.395(9) d A 2 D .
O52 O 0.1545(12) 0.6535(7) 0.1607(8) 0.052(4) Uiso 0.395(9) d A 2 . .

loop_
_atom_site_aniso_label
_atom_site_aniso_U_11
_atom_site_aniso_U_22
_atom_site_aniso_U_33
_atom_site_aniso_U_23
_atom_site_aniso_U_13
_atom_site_aniso_U_12
Nd1 0.02377(18) 0.0433(2) 0.02286(18) -0.00629(13) -0.00101(12) 0.00493(13)
O1 0.028(2) 0.063(3) 0.034(2) -0.018(2) -0.0011(19) 0.006(2)
O2 0.029(2) 0.045(3) 0.026(2) -0.0043(18) -0.0014(17) 0.0056(18)
C1 0.029(3) 0.046(4) 0.032(3) -0.003(3) -0.002(3) 0.005(3)
C2 0.025(3) 0.035(3) 0.026(3) 0.004(2) -0.001(2) 0.007(2)
C3 0.025(3) 0.044(4) 0.033(3) -0.006(3) 0.003(2) 0.008(3)
C4 0.033(3) 0.030(3) 0.025(3) 0.003(2) 0.003(2) 0.005(2)
C5 0.038(4) 0.047(4) 0.039(4) -0.010(3) 0.005(3) 0.008(3)
F1 0.043(2) 0.056(2) 0.075(3) -0.026(2) -0.008(2) 0.0043(19)
F2 0.035(2) 0.076(3) 0.047(2) -0.010(2) 0.0050(18) -0.0106(19)
F3 0.051(2) 0.075(3) 0.051(2) 0.018(2) -0.0222(19) 0.001(2)
F4 0.115(4) 0.064(3) 0.033(2) -0.011(2) -0.004(2) 0.013(3)
F5 0.164(5) 0.049(3) 0.063(3) -0.005(2) 0.011(3) 0.007(3)
F6 0.091(4) 0.172(5) 0.151(5) -0.122(4) 0.028(3) 0.006(4)
O11 0.029(2) 0.036(2) 0.028(2) 0.0006(17) -0.0050(17) 0.0056(17)
O12 0.032(2) 0.050(3) 0.026(2) -0.0052(19) -0.0029(17) 0.017(2)
C11 0.038(4) 0.036(3) 0.041(4) 0.002(3) 0.005(3) 0.001(3)
C12 0.028(3) 0.035(3) 0.024(3) -0.005(2) 0.006(2) 0.008(2)
C13 0.053(4) 0.033(3) 0.025(3) 0.001(2) 0.000(3) 0.013(3)
C14 0.052(4) 0.047(4) 0.019(3) -0.005(3) -0.001(3) 0.028(3)
C15 0.074(5) 0.055(5) 0.033(4) -0.005(3) -0.010(4) 0.035(4)
F11 0.038(2) 0.067(3) 0.089(3) -0.019(2) 0.005(2) 0.009(2)
F12 0.059(3) 0.074(3) 0.044(2) 0.012(2) -0.0173(19) -0.019(2)
F13 0.052(2) 0.045(2) 0.064(3) 0.004(2) 0.001(2) -0.0072(19)
F14 0.063(3) 0.060(2) 0.037(2) 0.0042(18) -0.0135(18) 0.023(2)
F15 0.124(4) 0.126(4) 0.062(3) -0.001(3) 0.005(3) 0.101(3)
F16 0.118(4) 0.059(3) 0.111(4) 0.014(3) -0.050(3) 0.020(3)
O21 0.034(2) 0.040(2) 0.0204(19) -0.0019(17) 0.0014(16) 0.0035(19)
O22 0.040(3) 0.067(3) 0.022(2) 0.000(2) -0.0014(18) -0.015(2)
C21 0.037(3) 0.046(4) 0.032(3) -0.005(3) -0.004(3) 0.006(3)
C22 0.022(3) 0.045(4) 0.028(3) -0.005(3) -0.005(2) 0.005(3)
C23 0.042(4) 0.051(4) 0.033(3) 0.001(3) 0.001(3) -0.013(3)
C24 0.037(4) 0.066(5) 0.033(3) 0.007(3) -0.001(3) -0.013(3)
C25 0.101(8) 0.104(8) 0.043(5) 0.006(5) 0.006(5) -0.062(7)
F21 0.066(3) 0.068(3) 0.042(2) -0.016(2) 0.016(2) -0.009(2)
F22 0.081(3) 0.066(3) 0.047(2) -0.014(2) -0.034(2) 0.030(2)
F23 0.058(2) 0.057(2) 0.048(2) -0.0113(19) -0.0069(19) -0.010(2)
F24 0.114(4) 0.091(4) 0.074(3) 0.026(3) 0.015(3) -0.030(3)
F25 0.106(4) 0.127(4) 0.099(4) 0.000(3) 0.058(3) -0.038(3)
F26 0.142(5) 0.122(4) 0.057(3) 0.030(3) -0.004(3) -0.035(4)
O31 0.030(2) 0.036(2) 0.026(2) -0.0011(17) 0.0027(17) 0.0062(18)
O32 0.032(2) 0.039(2) 0.0217(19) -0.0014(17) -0.0002(16) 0.0066(18)
C31 0.037(3) 0.029(3) 0.029(3) 0.001(2) 0.003(2) 0.003(3)
C32 0.026(3) 0.032(3) 0.023(3) -0.005(2) -0.002(2) -0.002(2)
C33 0.027(3) 0.038(3) 0.022(3) -0.004(2) -0.003(2) 0.007(2)
C34 0.027(3) 0.033(3) 0.025(3) -0.004(2) -0.006(2) 0.005(2)
C35 0.045(4) 0.042(4) 0.026(3) -0.001(3) -0.004(3) 0.014(3)
F31 0.108(4) 0.044(2) 0.060(3) 0.007(2) 0.032(3) -0.002(2)
F32 0.050(2) 0.081(3) 0.058(3) 0.024(2) 0.026(2) 0.016(2)
F33 0.064(3) 0.090(3) 0.030(2) 0.006(2) -0.0065(19) -0.011(2)
F34 0.074(3) 0.053(2) 0.037(2) -0.0017(18) 0.0001(19) 0.034(2)
F35 0.056(2) 0.055(2) 0.041(2) -0.0005(18) -0.0180(18) 0.0226(19)
F46 0.066(3) 0.043(2) 0.076(3) 0.012(2) 0.004(2) 0.005(2)

loop_
_atom_type_symbol
_atom_type_description
_atom_type_scat_dispersion_real
_atom_type_scat_dispersion_imag
_atom_type_scat_source
C C 0.0033 0.0016 'International Tables Vol C Tables 4.2.6.8 and 6.1.1.4'
H H 0.0000 0.0000 'International Tables Vol C Tables 4.2.6.8 and 6.1.1.4'
F F 0.0171 0.0103 'International Tables Vol C Tables 4.2.6.8 and 6.1.1.4'
N N 0.0061 0.0033 'International Tables Vol C Tables 4.2.6.8 and 6.1.1.4'
Nd Nd -0.1943 3.0179 'International Tables Vol C Tables 4.2.6.8 and 6.1.1.4'
O O 0.0106 0.0060 'International Tables Vol C Tables 4.2.6.8 and 6.1.1.4'

loop_
_exptl_crystal_face_index_h
_exptl_crystal_face_index_k
_exptl_crystal_face_index_l
_exptl_crystal_face_perp_dist
_exptl_oxdiff_crystal_face_indexfrac_h
_exptl_oxdiff_crystal_face_indexfrac_k
_exptl_oxdiff_crystal_face_indexfrac_l
_exptl_oxdiff_crystal_face_x
_exptl_oxdiff_crystal_face_y
_exptl_oxdiff_crystal_face_z
0 0 25 0.1033 -0.0199 -0.0037 25.0094 -0.1579 -0.6495 -0.7354
5 -18 -17 0.0836 5.0221 -17.9895 -17.0029 0.2286 0.9819 -0.0185
-5 16 -18 0.1359 -4.9934 15.9957 -18.0100 -0.0278 -0.0154 1.0019
1 -4 25 0.1133 0.9821 -4.0019 25.0102 -0.1377 -0.5299 -0.8484
1 20 16 0.1131 0.9780 19.9880 16.0033 0.1625 -0.9832 -0.0286
-1 -21 -15 0.0418 -0.9784 -20.9877 -15.0028 -0.1790 0.9858 -0.0239
4 0 24 0.1354 3.9811 -0.0040 24.0098 0.0914 -0.6034 -0.7879
1 -26 -5 0.0124 1.0161 -25.9870 -4.9979 -0.1713 0.8792 -0.4747
14 11 -4 0.1061 13.9987 10.9937 -4.0006 0.9874 -0.1408 0.0855
-15 1 -8 0.0418 -14.9948 1.0025 -8.0058 -0.8506 0.1041 0.5655
3 18 -17 0.1529 3.0053 17.9936 -17.0085 0.4722 -0.0586 0.8550
-2 -18 18 0.0932 -2.0060 -17.9939 18.0091 -0.4177 0.0376 -0.9049
-13 7 11 0.1187 -13.0126 6.9966 11.0008 -0.7883 -0.5513 0.1044
-5 19 16 0.1070 -5.0218 18.9892 16.0024 -0.2122 -0.9846 0.0711

loop_
_geom_angle_atom_site_label_1
_geom_angle_atom_site_label_2
_geom_angle_atom_site_label_3
_geom_angle
O1 Nd1 O2 70.38(14)
O1 Nd1 O12 72.81(16)
O1 Nd1 O21 67.30(14)
O1 Nd1 O31 108.29(15)
O1 Nd1 O32 136.73(15)
O1 Nd1 O41 119.4(3)
O1 Nd1 O51 124.2(5)
O2 Nd1 O21 135.66(14)
O2 Nd1 O41 67.6(3)
O2 Nd1 O51 69.3(4)
O11 Nd1 O1 140.47(15)
O11 Nd1 O2 81.56(14)
O11 Nd1 O12 71.44(14)
O11 Nd1 O21 141.74(14)
O11 Nd1 O22 133.16(14)
O11 Nd1 O31 74.71(14)
O11 Nd1 O32 82.35(14)
O11 Nd1 O41 71.1(3)
O11 Nd1 O51 66.3(4)
O12 Nd1 O2 69.19(14)
O12 Nd1 O21 109.13(14)
O12 Nd1 O41 125.6(2)
O12 Nd1 O51 123.7(4)
O21 Nd1 O41 124.7(2)
O21 Nd1 O51 127.2(4)
O22 Nd1 O1 72.88(17)
O22 Nd1 O2 85.49(16)
O22 Nd1 O12 142.55(16)
O22 Nd1 O21 70.16(14)
O22 Nd1 O31 135.68(15)
O22 Nd1 O32 79.18(16)
O22 Nd1 O41 62.4(2)
O22 Nd1 O51 67.0(4)
O31 Nd1 O2 137.87(14)
O31 Nd1 O12 70.44(14)
O31 Nd1 O21 70.09(14)
O31 Nd1 O41 132.2(3)
O31 Nd1 O51 127.5(5)
O32 Nd1 O2 139.72(13)
O32 Nd1 O12 137.65(14)
O32 Nd1 O21 72.49(13)
O32 Nd1 O31 70.88(13)
O32 Nd1 O41 72.3(3)
O32 Nd1 O51 70.4(4)
O41 Nd1 O51 5.2(6)
C2 O1 Nd1 135.0(4)
C4 O2 Nd1 134.0(4)
F1 C1 C2 111.9(5)
F1 C1 F2 107.5(6)
F1 C1 F3 106.7(5)
F2 C1 C2 113.0(5)
F3 C1 C2 110.9(6)
F3 C1 F2 106.4(5)
O1 C2 C1 114.1(5)
O1 C2 C3 128.2(6)
C3 C2 C1 117.7(5)
C2 C3 H3 118.8
C4 C3 C2 122.3(5)
C4 C3 H3 118.8
O2 C4 C3 128.7(6)
O2 C4 C5 114.2(5)
C3 C4 C5 117.1(5)
F4 C5 C4 112.6(6)
F4 C5 F5 101.5(6)
F5 C5 C4 110.3(6)
F6 C5 C4 115.4(6)
F6 C5 F4 106.2(7)
F6 C5 F5 110.0(8)
C12 O11 Nd1 134.7(4)
C14 O12 Nd1 133.5(4)
F11 C11 C12 110.9(5)
F11 C11 F12 106.2(6)
F11 C11 F13 107.3(6)
F12 C11 C12 111.2(5)
F13 C11 C12 114.2(6)
F13 C11 F12 106.6(6)
O11 C12 C11 112.9(5)
O11 C12 C13 128.7(6)
C13 C12 C11 118.4(6)
C12 C13 H13 119.2
C12 C13 C14 121.6(6)
C14 C13 H13 119.2
O12 C14 C13 129.0(6)
O12 C14 C15 113.8(6)
C13 C14 C15 117.2(7)
F14 C15 C14 113.1(6)
F14 C15 F16 105.1(7)
F15 C15 C14 111.3(6)
F15 C15 F14 108.9(7)
F15 C15 F16 105.3(7)
F16 C15 C14 112.7(7)
C22 O21 Nd1 134.1(4)
C24 O22 Nd1 136.3(4)
F21 C21 C22 111.3(5)
F21 C21 F22 108.3(6)
F21 C21 F23 106.9(5)
F22 C21 C22 109.2(5)
F23 C21 C22 114.5(6)
F23 C21 F22 106.5(6)
O21 C22 C21 113.8(6)
O21 C22 C23 128.5(6)
C23 C22 C21 117.7(6)
C22 C23 H23 119.0
C24 C23 C22 122.1(7)
C24 C23 H23 119.0
O22 C24 C23 128.6(7)
O22 C24 C25 112.4(7)
C23 C24 C25 119.0(7)
F24 C25 C24 113.2(8)
F25 C25 C24 109.9(10)
F25 C25 F24 108.8(8)
F25 C25 F26 104.3(9)
F26 C25 C24 111.7(7)
F26 C25 F24 108.7(10)
C32 O31 Nd1 133.9(4)
C34 O32 Nd1 132.5(4)
F31 C31 C32 112.0(5)
F31 C31 F32 109.2(6)
F31 C31 F33 105.6(6)
F32 C31 C32 114.6(5)
F32 C31 F33 104.9(5)
F33 C31 C32 109.9(5)
O31 C32 C31 114.3(5)
O31 C32 C33 128.8(6)
C33 C32 C31 116.9(5)
C32 C33 H33 119.1
C32 C33 C34 121.9(5)
C34 C33 H33 119.1
O32 C34 C33 128.6(5)
O32 C34 C35 113.4(5)
C33 C34 C35 118.0(5)
F34 C35 C34 113.5(5)
F34 C35 F35 107.3(5)
F35 C35 C34 110.6(5)
F46 C35 C34 110.8(5)
F46 C35 F34 107.5(6)
F46 C35 F35 106.8(5)
C41 N41 C42 108.1(8)
C41 N41 C43 110.8(9)
C41 N41 C44 111.3(8)
C42 N41 C44 109.6(7)
C43 N41 C42 107.9(7)
C43 N41 C44 109.2(7)
N41 C44 H44A 108.1
N41 C44 H44B 108.1
H44A C44 H44B 107.3
C45 C44 N41 116.8(7)
C45 C44 H44A 108.1
C45 C44 H44B 108.1
C44 C45 H45A 109.3
C44 C45 H45B 109.3
H45A C45 H45B 107.9
O41 C45 C44 111.7(8)
O41 C45 H45A 109.3
O41 C45 H45B 109.3
C45 O41 Nd1 135.3(6)
C51 N51 C54 116.1(15)
C52 N51 C51 113.1(18)
C52 N51 C53 100.8(17)
C52 N51 C54 99.9(15)
C53 N51 C51 116.5(15)
C53 N51 C54 108.2(14)
N51 C51 H51A 109.5
N51 C51 H51B 109.5
N51 C51 H51C 109.5
H51A C51 H51B 109.5
H51A C51 H51C 109.5
H51B C51 H51C 109.5
N51 C52 H52A 109.5
N51 C52 H52B 109.5
N51 C52 H52C 109.5
H52A C52 H52B 109.5
H52A C52 H52C 109.5
H52B C52 H52C 109.5
N51 C53 H53A 109.5
N51 C53 H53B 109.5
N51 C53 H53C 109.5
H53A C53 H53B 109.5
H53A C53 H53C 109.5
H53B C53 H53C 109.5
N51 C54 H54A 108.3
N51 C54 H54B 108.3
H54A C54 H54B 107.4
C55 C54 N51 116.0(13)
C55 C54 H54A 108.3
C55 C54 H54B 108.3
C54 C55 H55A 108.6
C54 C55 H55B 108.6
H55A C55 H55B 107.5
O51 C55 C54 114.8(16)
O51 C55 H55A 108.6
O51 C55 H55B 108.6
C55 O51 Nd1 135.9(13)

loop_
_geom_bond_atom_site_label_1
_geom_bond_atom_site_label_2
_geom_bond_distance
Nd1 O1 2.461(4)
Nd1 O2 2.489(4)
Nd1 O11 2.429(4)
Nd1 O12 2.467(5)
Nd1 O21 2.489(4)
Nd1 O22 2.440(5)
Nd1 O31 2.463(4)
Nd1 O32 2.462(4)
Nd1 O41 2.550(8)
Nd1 O51 2.618(16)
O1 C2 1.238(7)
O2 C4 1.239(7)
C1 C2 1.536(9)
C1 F1 1.325(8)
C1 F2 1.332(8)
C1 F3 1.329(8)
C2 C3 1.386(8)
C3 H3 0.9500
C3 C4 1.383(9)
C4 C5 1.530(9)
C5 F4 1.315(8)
C5 F5 1.320(9)
C5 F6 1.253(9)
O11 C12 1.253(7)
O12 C14 1.252(9)
C11 C12 1.525(9)
C11 F11 1.324(8)
C11 F12 1.338(8)
C11 F13 1.331(8)
C12 C13 1.391(8)
C13 H13 0.9500
C13 C14 1.395(10)
C14 C15 1.534(9)
C15 F14 1.311(8)
C15 F15 1.291(9)
C15 F16 1.357(11)
O21 C22 1.241(8)
O22 C24 1.240(9)
C21 C22 1.539(8)
C21 F21 1.307(8)
C21 F22 1.340(8)
C21 F23 1.330(8)
C22 C23 1.395(9)
C23 H23 0.9500
C23 C24 1.370(10)
C24 C25 1.541(11)
C25 F24 1.340(13)
C25 F25 1.314(14)
C25 F26 1.319(11)
O31 C32 1.240(7)
O32 C34 1.250(7)
C31 C32 1.533(8)
C31 F31 1.314(8)
C31 F32 1.315(7)
C31 F33 1.335(8)
C32 C33 1.392(8)
C33 H33 0.9500
C33 C34 1.393(8)
C34 C35 1.535(8)
C35 F34 1.325(7)
C35 F35 1.334(7)
C35 F46 1.325(8)
N41 C41 1.4999(12)
N41 C42 1.5005(12)
N41 C43 1.5000(12)
N41 C44 1.5210(12)
C41 H41A 0.9800
C41 H41B 0.9800
C41 H41C 0.9800
C42 H42A 0.9800
C42 H42B 0.9800
C42 H42C 0.9800
C43 H43A 0.9800
C43 H43B 0.9800
C43 H43C 0.9800
C44 H44A 0.9900
C44 H44B 0.9900
C44 C45 1.5051(12)
C45 H45A 0.9900
C45 H45B 0.9900
C45 O41 1.4129(12)
N51 C51 1.5000(12)
N51 C52 1.4998(12)
N51 C53 1.4999(12)
N51 C54 1.5208(12)
C51 H51A 0.9800
C51 H51B 0.9800
C51 H51C 0.9800
C52 H52A 0.9800
C52 H52B 0.9800
C52 H52C 0.9800
C53 H53A 0.9800
C53 H53B 0.9800
C53 H53C 0.9800
C54 H54A 0.9900
C54 H54B 0.9900
C54 C55 1.5048(12)
C55 H55A 0.9900
C55 H55B 0.9900
C55 O51 1.4132(12)

loop_
_geom_torsion_atom_site_label_1
_geom_torsion_atom_site_label_2
_geom_torsion_atom_site_label_3
_geom_torsion_atom_site_label_4
_geom_torsion
Nd1 O1 C2 C1 167.4(4)
Nd1 O1 C2 C3 -14.9(11)
Nd1 O2 C4 C3 -9.8(10)
Nd1 O2 C4 C5 168.5(4)
Nd1 O11 C12 C11 169.6(4)
Nd1 O11 C12 C13 -12.0(9)
Nd1 O12 C14 C13 -5.8(10)
Nd1 O12 C14 C15 171.6(4)
Nd1 O21 C22 C21 -171.3(4)
Nd1 O21 C22 C23 6.9(10)
Nd1 O22 C24 C23 0.7(13)
Nd1 O22 C24 C25 178.4(6)
Nd1 O31 C32 C31 -171.6(4)
Nd1 O31 C32 C33 6.1(9)
Nd1 O32 C34 C33 -20.6(9)
Nd1 O32 C34 C35 160.0(4)
O1 Nd1 O2 C4 2.0(5)
O1 Nd1 O11 C12 35.8(6)
O1 Nd1 O12 C14 -163.9(5)
O1 Nd1 O21 C22 75.1(5)
O1 Nd1 O22 C24 -71.0(7)
O1 Nd1 O31 C32 120.8(5)
O1 Nd1 O32 C34 -76.6(6)
O1 Nd1 O41 C45 108.4(12)
O1 Nd1 O51 C55 -65(2)
O1 C2 C3 C4 4.9(11)
O2 Nd1 O1 C2 9.8(6)
O2 Nd1 O11 C12 80.3(5)
O2 Nd1 O12 C14 -88.8(5)
O2 Nd1 O21 C22 56.7(6)
O2 Nd1 O22 C24 -141.9(7)
O2 Nd1 O31 C32 -158.5(5)
O2 Nd1 O32 C34 163.7(5)
O2 Nd1 O41 C45 58.9(11)
O2 Nd1 O51 C55 -112(2)
O2 C4 C5 F4 40.9(8)
O2 C4 C5 F5 -71.7(8)
O2 C4 C5 F6 162.9(8)
C1 C2 C3 C4 -177.5(6)
C2 C3 C4 O2 7.8(11)
C2 C3 C4 C5 -170.5(6)
C3 C4 C5 F4 -140.6(6)
C3 C4 C5 F5 106.8(7)
C3 C4 C5 F6 -18.5(10)
F1 C1 C2 O1 -32.6(8)
F1 C1 C2 C3 149.4(6)
F2 C1 C2 O1 -154.1(6)
F2 C1 C2 C3 27.9(8)
F3 C1 C2 O1 86.5(7)
F3 C1 C2 C3 -91.5(7)
O11 Nd1 O1 C2 57.2(7)
O11 Nd1 O2 C4 -149.7(6)
O11 Nd1 O12 C14 -1.0(5)
O11 Nd1 O21 C22 -139.9(5)
O11 Nd1 O22 C24 144.1(6)
O11 Nd1 O31 C32 -100.4(5)
O11 Nd1 O32 C34 96.5(5)
O11 Nd1 O41 C45 -29.6(11)
O11 Nd1 O51 C55 158(2)
O11 C12 C13 C14 2.0(10)
O12 Nd1 O1 C2 83.3(6)
O12 Nd1 O2 C4 -76.4(5)
O12 Nd1 O11 C12 9.5(5)
O12 Nd1 O21 C22 136.1(5)
O12 Nd1 O22 C24 -95.4(7)
O12 Nd1 O31 C32 -175.8(5)
O12 Nd1 O32 C34 45.1(6)
O12 Nd1 O41 C45 19.2(14)
O12 Nd1 O51 C55 -156.8(17)
O12 C14 C15 F14 45.2(9)
O12 C14 C15 F15 -77.8(8)
O12 C14 C15 F16 164.2(6)
C11 C12 C13 C14 -179.7(6)
C12 C13 C14 O12 7.1(10)
C12 C13 C14 C15 -170.3(6)
C13 C14 C15 F14 -137.0(7)
C13 C14 C15 F15 100.0(9)
C13 C14 C15 F16 -18.0(9)
F11 C11 C12 O11 -62.0(7)
F11 C11 C12 C13 119.4(6)
F12 C11 C12 O11 55.9(7)
F12 C11 C12 C13 -122.6(6)
F13 C11 C12 O11 176.6(5)
F13 C11 C12 C13 -1.9(8)
O21 Nd1 O1 C2 -156.6(7)
O21 Nd1 O2 C4 20.1(6)
O21 Nd1 O11 C12 -88.1(5)
O21 Nd1 O12 C14 138.5(5)
O21 Nd1 O22 C24 0.4(7)
O21 Nd1 O31 C32 64.3(5)
O21 Nd1 O32 C34 -54.3(5)
O21 Nd1 O41 C45 -170.1(10)
O21 Nd1 O51 C55 21(2)
O21 C22 C23 C24 -4.5(11)
O22 Nd1 O1 C2 -81.5(6)
O22 Nd1 O2 C4 75.5(5)
O22 Nd1 O11 C12 156.0(5)
O22 Nd1 O12 C14 -139.5(5)
O22 Nd1 O21 C22 -4.1(5)
O22 Nd1 O31 C32 36.9(6)
O22 Nd1 O32 C34 -126.8(5)
O22 Nd1 O41 C45 155.8(13)
O22 Nd1 O51 C55 -17.9(17)
O22 C24 C25 F24 160.4(8)
O22 C24 C25 F25 -77.8(9)
O22 C24 C25 F26 37.4(13)
C21 C22 C23 C24 173.6(6)
C22 C23 C24 O22 0.6(13)
C22 C23 C24 C25 -177.0(8)
C23 C24 C25 F24 -21.7(13)
C23 C24 C25 F25 100.2(10)
C23 C24 C25 F26 -144.6(9)
F21 C21 C22 O21 -53.2(7)
F21 C21 C22 C23 128.4(7)
F22 C21 C22 O21 66.2(7)
F22 C21 C22 C23 -112.2(7)
F23 C21 C22 O21 -174.5(5)
F23 C21 C22 C23 7.1(8)
O31 Nd1 O1 C2 145.2(6)
O31 Nd1 O2 C4 -93.8(6)
O31 Nd1 O11 C12 -64.5(5)
O31 Nd1 O12 C14 78.9(5)
O31 Nd1 O21 C22 -164.0(5)
O31 Nd1 O22 C24 27.9(8)
O31 Nd1 O32 C34 20.1(5)
O31 Nd1 O41 C45 -76.2(12)
O31 Nd1 O51 C55 113.0(18)
O31 C32 C33 C34 4.7(10)
O32 Nd1 O1 C2 -133.6(6)
O32 Nd1 O2 C4 142.9(5)
O32 Nd1 O11 C12 -136.7(5)
O32 Nd1 O12 C14 53.8(6)
O32 Nd1 O21 C22 -88.6(5)
O32 Nd1 O22 C24 75.6(7)
O32 Nd1 O31 C32 -13.4(5)
O32 Nd1 O41 C45 -117.4(12)
O32 Nd1 O51 C55 68.4(18)
O32 C34 C35 F34 -172.4(6)
O32 C34 C35 F35 66.9(7)
O32 C34 C35 F46 -51.3(7)
C31 C32 C33 C34 -177.7(5)
C32 C33 C34 O32 3.0(10)
C32 C33 C34 C35 -177.7(6)
C33 C34 C35 F34 8.1(8)
C33 C34 C35 F35 -112.6(6)
C33 C34 C35 F46 129.2(6)
F31 C31 C32 O31 -32.5(8)
F31 C31 C32 C33 149.6(6)
F32 C31 C32 O31 -157.5(5)
F32 C31 C32 C33 24.5(8)
F33 C31 C32 O31 84.6(6)
F33 C31 C32 C33 -93.4(6)
N41 C44 C45 O41 -58.7(12)
C41 N41 C44 C45 84.5(10)
C42 N41 C44 C45 -156.0(8)
C43 N41 C44 C45 -38.0(11)
C44 C45 O41 Nd1 154.2(8)
O41 Nd1 O1 C2 -38.4(7)
O41 Nd1 O2 C4 137.4(6)
O41 Nd1 O11 C12 149.4(6)
O41 Nd1 O12 C14 -49.6(7)
O41 Nd1 O21 C22 -35.9(7)
O41 Nd1 O22 C24 151.1(8)
O41 Nd1 O31 C32 -54.9(6)
O41 Nd1 O32 C34 169.0(6)
O41 Nd1 O51 C55 -43(5)
N51 C54 C55 O51 -70(2)
C51 N51 C54 C55 -58(2)
C52 N51 C54 C55 180(2)
C53 N51 C54 C55 75(2)
C54 C55 O51 Nd1 -91(2)
O51 Nd1 O1 C2 -36.1(8)
O51 Nd1 O2 C4 142.6(7)
O51 Nd1 O11 C12 151.4(7)
O51 Nd1 O12 C14 -43.8(8)
O51 Nd1 O21 C22 -41.5(8)
O51 Nd1 O22 C24 148.7(9)
O51 Nd1 O31 C32 -57.8(7)
O51 Nd1 O32 C34 163.9(7)
O51 Nd1 O41 C45 -50(6)
